data_7215557
loop_
_publ_author_name
'Skovsgaard, Signe'
'Bond, Andrew D.'

_publ_section_title
;
 Co-crystallisation of benzoic acid derivatives with N-containing bases in
 solution and by mechanical grinding: stoichiometric variants,
 polymorphism and twinning
;
_journal_coden_ASTM CRECF4
_journal_issue 3
_journal_name_full CrystEngComm
_journal_page_first 444
_journal_page_last 453
_journal_paper_doi 10.1039/b810660f
_journal_volume 11
_journal_year 2009
_chemical_formula_moiety '2(C7 H6 O2), C4 H5 N3'
_chemical_formula_sum 'C18 H17 N3 O4'
_chemical_formula_weight 339.35
_space_group_IT_number 14
_symmetry_cell_setting monoclinic
_symmetry_space_group_name_Hall '-P 2ybc'
_symmetry_space_group_name_H-M 'P 1 21/c 1'
_atom_sites_solution_hydrogens geom
_atom_sites_solution_primary direct
_atom_sites_solution_secondary difmap
_cell_angle_alpha 90.00
_cell_angle_beta 100.712(4)
_cell_angle_gamma 90.00
_cell_formula_units_Z 4
_cell_length_a 13.9348(18)
_cell_length_b 8.8620(11)
_cell_length_c 14.1261(17)
_cell_measurement_reflns_used 3413
_cell_measurement_temperature 180(2)
_cell_measurement_theta_max 21.30
_cell_measurement_theta_min 2.74
_cell_volume 1714.0(4)
_computing_cell_refinement 'SAINTPLUS v.7.06a (Bruker, 2003)'
_computing_data_collection 'APEX2 v.1.0-22 (Bruker Nonius, 2004)'
_computing_data_reduction 'SAINTPLUS v.7.06a'
_computing_molecular_graphics 'SHELXTL v.6.10'
_computing_publication_material 'SHELXTL v.6.10'
_computing_structure_refinement 'SHELXTL v.6.10'
_computing_structure_solution 'SHELXTL v.6.10 (Sheldrick, 2000)'
_diffrn_ambient_temperature 180(2)
_diffrn_measured_fraction_theta_full 0.995
_diffrn_measured_fraction_theta_max 0.995
_diffrn_measurement_device_type 'Bruker-Nonius X8APEX-II CCD'
_diffrn_measurement_method 'thin-slice \w and \f scans'
_diffrn_radiation_monochromator graphite
_diffrn_radiation_source 'fine-focus sealed tube'
_diffrn_radiation_type MoK\a
_diffrn_radiation_wavelength 0.71073
_diffrn_reflns_av_R_equivalents 0.0000
_diffrn_reflns_av_sigmaI/netI 0.1838
_diffrn_reflns_limit_h_max 16
_diffrn_reflns_limit_h_min -16
_diffrn_reflns_limit_k_max 10
_diffrn_reflns_limit_k_min 0
_diffrn_reflns_limit_l_max 16
_diffrn_reflns_limit_l_min 0
_diffrn_reflns_number 5544
_diffrn_reflns_theta_full 25.07
_diffrn_reflns_theta_max 25.07
_diffrn_reflns_theta_min 3.53
_diffrn_standards_number 0
_exptl_absorpt_coefficient_mu 0.095
_exptl_absorpt_correction_T_max 0.999
_exptl_absorpt_correction_T_min 0.766
_exptl_absorpt_correction_type multi-scan
_exptl_absorpt_process_details
;
TWINABS v.1.05 (Sheldrick, 2003)
Ratio of minimum to maximum apparent transmission: 0.766880
;
_exptl_crystal_colour colourless
_exptl_crystal_density_diffrn 1.315
_exptl_crystal_density_method 'not measured'
_exptl_crystal_description plate
_exptl_crystal_F_000 712
_exptl_crystal_size_max 0.20
_exptl_crystal_size_mid 0.20
_exptl_crystal_size_min 0.01
_refine_diff_density_max 0.146
_refine_diff_density_min -0.213
_refine_diff_density_rms 0.038
_refine_ls_extinction_method none
_refine_ls_goodness_of_fit_ref 0.682
_refine_ls_hydrogen_treatment mixed
_refine_ls_matrix_type full
_refine_ls_number_parameters 243
_refine_ls_number_reflns 5544
_refine_ls_number_restraints 0
_refine_ls_restrained_S_all 0.682
_refine_ls_R_factor_all 0.1135
_refine_ls_R_factor_gt 0.0339
_refine_ls_shift/su_max 0.000
_refine_ls_shift/su_mean 0.000
_refine_ls_structure_factor_coef Fsqd
_refine_ls_weighting_details 'calc w=1/[\s^2^(Fo^2^)+(0.0263P)^2^] where P=(Fo^2^+2Fc^2^)/3'
_refine_ls_weighting_scheme calc
_refine_ls_wR_factor_gt 0.0612
_refine_ls_wR_factor_ref 0.0674
_reflns_number_gt 2324
_reflns_number_total 5544
_reflns_threshold_expression I>2\s(I)
_cod_duplicate_entry 7200221
_cod_data_source_file b810660f.cif
_cod_data_source_block 3a
_cod_depositor_comments
;
 Updated bibliographic information.

 Antanas Vaitkus,
 2019-09-18

 Marked entry as a duplicate of entry 7200221.

 Antanas Vaitkus,
 2019-09-18
;
_cod_original_sg_symbol_H-M 'P 21/c'
_cod_database_code 7215557

loop_
_symmetry_equiv_pos_as_xyz
'x, y, z'
'-x, y+1/2, -z+1/2'
'-x, -y, -z'
'x, -y-1/2, z-1/2'

loop_
_atom_site_label
_atom_site_type_symbol
_atom_site_fract_x
_atom_site_fract_y
_atom_site_fract_z
_atom_site_U_iso_or_equiv
_atom_site_adp_type
_atom_site_occupancy
_atom_site_symmetry_multiplicity
_atom_site_calc_flag
_atom_site_refinement_flags
O11 O 0.41635(9) 0.85867(13) 0.58284(8) 0.0433(4) Uani 1 1 d .
O12 O 0.37884(9) 0.89561(14) 0.42376(8) 0.0391(4) Uani 1 1 d .
H12 H 0.4296(14) 0.819(2) 0.4251(12) 0.083(8) Uiso 1 1 d .
C11 C 0.29266(13) 1.03770(18) 0.52074(13) 0.0277(5) Uani 1 1 d .
C12 C 0.23636(13) 1.10190(19) 0.43955(13) 0.0388(5) Uani 1 1 d .
H12A H 0.2473 1.0745 0.3774 0.047 Uiso 1 1 calc R
C13 C 0.16465(15) 1.2052(2) 0.44835(15) 0.0525(6) Uani 1 1 d .
H13A H 0.1260 1.2487 0.3925 0.063 Uiso 1 1 calc R
C14 C 0.14945(14) 1.2450(2) 0.53864(17) 0.0555(6) Uani 1 1 d .
H14A H 0.0999 1.3161 0.5448 0.067 Uiso 1 1 calc R
C15 C 0.20494(15) 1.1832(2) 0.61994(15) 0.0514(6) Uani 1 1 d .
H15A H 0.1938 1.2116 0.6818 0.062 Uiso 1 1 calc R
C16 C 0.27683(14) 1.07984(19) 0.61148(13) 0.0403(5) Uani 1 1 d .
H16A H 0.3156 1.0374 0.6676 0.048 Uiso 1 1 calc R
C17 C 0.36860(13) 0.92293(19) 0.51334(14) 0.0314(5) Uani 1 1 d .
O21 O 0.71905(9) 0.44494(13) 0.67623(8) 0.0447(4) Uani 1 1 d .
O22 O 0.78413(9) 0.37250(14) 0.55075(9) 0.0404(4) Uani 1 1 d .
H22 H 0.7295(14) 0.4341(19) 0.5108(13) 0.081(7) Uiso 1 1 d .
C21 C 0.84592(13) 0.26203(18) 0.70169(12) 0.0264(4) Uani 1 1 d .
C22 C 0.91103(13) 0.17424(19) 0.66218(12) 0.0365(5) Uani 1 1 d .
H22A H 0.9134 0.1829 0.5956 0.044 Uiso 1 1 calc R
C23 C 0.97248(13) 0.07420(19) 0.71934(14) 0.0414(5) Uani 1 1 d .
H23A H 1.0170 0.0148 0.6919 0.050 Uiso 1 1 calc R
C24 C 0.96937(13) 0.06040(19) 0.81565(14) 0.0401(5) Uani 1 1 d .
H24A H 1.0114 -0.0087 0.8547 0.048 Uiso 1 1 calc R
C25 C 0.90472(13) 0.14761(19) 0.85559(13) 0.0385(5) Uani 1 1 d .
H25A H 0.9025 0.1385 0.9221 0.046 Uiso 1 1 calc R
C26 C 0.84339(12) 0.24803(19) 0.79871(12) 0.0326(5) Uani 1 1 d .
H26A H 0.7992 0.3078 0.8265 0.039 Uiso 1 1 calc R
C27 C 0.77677(14) 0.3684(2) 0.64247(13) 0.0336(5) Uani 1 1 d .
N1 N 0.50958(10) 0.69575(14) 0.39978(10) 0.0279(4) Uani 1 1 d .
N2 N 0.64407(10) 0.52627(15) 0.44141(10) 0.0300(4) Uani 1 1 d .
N3 N 0.57829(13) 0.65004(19) 0.55800(11) 0.0320(4) Uani 1 1 d .
H31 H 0.6184(12) 0.5948(16) 0.6004(10) 0.040(6) Uiso 1 1 d .
H32 H 0.5303(12) 0.7132(19) 0.5717(11) 0.058(7) Uiso 1 1 d .
C1 C 0.57797(14) 0.62298(19) 0.46444(13) 0.0279(5) Uani 1 1 d .
C2 C 0.63933(13) 0.49908(18) 0.34794(14) 0.0375(5) Uani 1 1 d .
H2A H 0.6853 0.4313 0.3294 0.045 Uiso 1 1 calc R
C3 C 0.57136(13) 0.56415(19) 0.27724(12) 0.0363(5) Uani 1 1 d .
H3A H 0.5686 0.5421 0.2110 0.044 Uiso 1 1 calc R
C4 C 0.50768(13) 0.66272(18) 0.30754(12) 0.0339(5) Uani 1 1 d .
H4A H 0.4597 0.7100 0.2603 0.041 Uiso 1 1 calc R

loop_
_atom_site_aniso_label
_atom_site_aniso_U_11
_atom_site_aniso_U_22
_atom_site_aniso_U_33
_atom_site_aniso_U_23
_atom_site_aniso_U_13
_atom_site_aniso_U_12
O11 0.0528(10) 0.0486(8) 0.0251(7) 0.0032(7) -0.0019(7) 0.0136(7)
O12 0.0479(10) 0.0444(9) 0.0273(8) 0.0075(7) 0.0128(7) 0.0164(8)
C11 0.0288(13) 0.0238(11) 0.0328(12) -0.0016(10) 0.0116(10) -0.0047(10)
C12 0.0388(14) 0.0361(12) 0.0402(13) -0.0056(10) 0.0041(11) 0.0034(11)
C13 0.0504(16) 0.0436(14) 0.0610(16) -0.0069(12) 0.0038(13) 0.0086(12)
C14 0.0447(16) 0.0390(13) 0.0853(18) -0.0115(14) 0.0182(15) 0.0056(12)
C15 0.0622(18) 0.0416(14) 0.0579(15) -0.0119(12) 0.0305(14) -0.0075(13)
C16 0.0489(16) 0.0318(12) 0.0436(14) 0.0016(10) 0.0174(11) -0.0073(11)
C17 0.0344(15) 0.0281(12) 0.0336(13) -0.0050(11) 0.0112(11) -0.0101(11)
O21 0.0480(10) 0.0557(9) 0.0307(8) 0.0005(7) 0.0081(7) 0.0215(8)
O22 0.0398(10) 0.0520(9) 0.0310(8) 0.0088(7) 0.0110(7) 0.0166(8)
C21 0.0237(13) 0.0246(11) 0.0310(12) 0.0003(10) 0.0051(10) -0.0010(10)
C22 0.0386(14) 0.0382(12) 0.0329(12) 0.0035(11) 0.0076(11) 0.0003(11)
C23 0.0392(15) 0.0360(13) 0.0506(14) 0.0021(11) 0.0127(12) 0.0116(11)
C24 0.0333(15) 0.0353(12) 0.0505(15) 0.0099(11) 0.0051(11) 0.0051(11)
C25 0.0414(14) 0.0375(12) 0.0362(12) 0.0056(11) 0.0065(11) -0.0015(11)
C26 0.0326(13) 0.0311(11) 0.0353(13) 0.0006(10) 0.0091(10) 0.0008(11)
C27 0.0352(15) 0.0362(13) 0.0282(13) -0.0008(11) 0.0024(11) -0.0065(11)
N1 0.0314(11) 0.0311(9) 0.0208(9) 0.0024(8) 0.0036(8) 0.0041(8)
N2 0.0305(11) 0.0334(10) 0.0260(10) 0.0003(8) 0.0053(8) 0.0036(9)
N3 0.0358(13) 0.0343(11) 0.0249(11) 0.0032(9) 0.0034(9) 0.0079(10)
C1 0.0317(14) 0.0257(12) 0.0267(12) -0.0017(10) 0.0068(11) -0.0090(11)
C2 0.0398(15) 0.0334(12) 0.0412(13) -0.0034(11) 0.0125(12) 0.0040(10)
C3 0.0430(15) 0.0387(13) 0.0274(11) -0.0047(10) 0.0067(11) 0.0057(11)
C4 0.0395(14) 0.0337(12) 0.0258(12) 0.0030(10) -0.0014(11) -0.0001(11)

loop_
_atom_type_symbol
_atom_type_description
_atom_type_scat_dispersion_real
_atom_type_scat_dispersion_imag
_atom_type_scat_source
C C 0.0033 0.0016 'International Tables Vol C Tables 4.2.6.8 and 6.1.1.4'
H H 0.0000 0.0000 'International Tables Vol C Tables 4.2.6.8 and 6.1.1.4'
N N 0.0061 0.0033 'International Tables Vol C Tables 4.2.6.8 and 6.1.1.4'
O O 0.0106 0.0060 'International Tables Vol C Tables 4.2.6.8 and 6.1.1.4'

loop_
_geom_angle_atom_site_label_1
_geom_angle_atom_site_label_2
_geom_angle_atom_site_label_3
_geom_angle
C17 O12 H12 108.3(10)
C12 C11 C16 119.34(17)
C12 C11 C17 121.60(17)
C16 C11 C17 119.05(17)
C13 C12 C11 120.44(18)
C13 C12 H12A 119.8
C11 C12 H12A 119.8
C14 C13 C12 119.51(19)
C14 C13 H13A 120.2
C12 C13 H13A 120.2
C15 C14 C13 120.9(2)
C15 C14 H14A 119.6
C13 C14 H14A 119.6
C14 C15 C16 119.83(19)
C14 C15 H15A 120.1
C16 C15 H15A 120.1
C15 C16 C11 120.01(18)
C15 C16 H16A 120.0
C11 C16 H16A 120.0
O11 C17 O12 123.04(17)
O11 C17 C11 123.51(17)
O12 C17 C11 113.45(17)
C27 O22 H22 111.9(10)
C26 C21 C22 119.14(17)
C26 C21 C27 118.72(17)
C22 C21 C27 122.12(17)
C23 C22 C21 120.27(16)
C23 C22 H22A 119.9
C21 C22 H22A 119.9
C24 C23 C22 120.31(17)
C24 C23 H23A 119.8
C22 C23 H23A 119.8
C23 C24 C25 119.76(17)
C23 C24 H24A 120.1
C25 C24 H24A 120.1
C26 C25 C24 120.09(17)
C26 C25 H25A 120.0
C24 C25 H25A 120.0
C25 C26 C21 120.43(17)
C25 C26 H26A 119.8
C21 C26 H26A 119.8
O21 C27 O22 123.21(17)
O21 C27 C21 122.63(17)
O22 C27 C21 114.16(18)
C4 N1 C1 116.04(16)
C2 N2 C1 116.50(15)
C1 N3 H31 116.9(10)
C1 N3 H32 116.5(10)
H31 N3 H32 125.9(15)
N2 C1 N3 118.43(18)
N2 C1 N1 124.70(16)
N3 C1 N1 116.87(19)
N2 C2 C3 123.17(17)
N2 C2 H2A 118.4
C3 C2 H2A 118.4
C4 C3 C2 116.18(16)
C4 C3 H3A 121.9
C2 C3 H3A 121.9
N1 C4 C3 123.38(17)
N1 C4 H4A 118.3
C3 C4 H4A 118.3

loop_
_geom_bond_atom_site_label_1
_geom_bond_atom_site_label_2
_geom_bond_distance
O11 C17 1.2199(18)
O12 C17 1.3219(18)
O12 H12 0.98(2)
C11 C12 1.386(2)
C11 C16 1.391(2)
C11 C17 1.485(2)
C12 C13 1.378(2)
C12 H12A 0.950
C13 C14 1.377(2)
C13 H13A 0.950
C14 C15 1.373(2)
C14 H14A 0.950
C15 C16 1.379(2)
C15 H15A 0.950
C16 H16A 0.950
O21 C27 1.2155(19)
O22 C27 1.3190(18)
O22 H22 1.02(2)
C21 C26 1.3831(19)
C21 C22 1.389(2)
C21 C27 1.489(2)
C22 C23 1.384(2)
C22 H22A 0.950
C23 C24 1.375(2)
C23 H23A 0.950
C24 C25 1.384(2)
C24 H24A 0.950
C25 C26 1.3830(19)
C25 H25A 0.950
C26 H26A 0.950
N1 C4 1.3310(17)
N1 C1 1.3545(18)
N2 C2 1.3316(17)
N2 C1 1.3418(19)
N3 C1 1.342(2)
N3 H31 0.89(2)
N3 H32 0.92(2)
C2 C3 1.369(2)
C2 H2A 0.950
C3 C4 1.369(2)
C3 H3A 0.950
C4 H4A 0.950

loop_
_geom_hbond_atom_site_label_D
_geom_hbond_atom_site_label_H
_geom_hbond_atom_site_label_A
_geom_hbond_distance_DH
_geom_hbond_distance_HA
_geom_hbond_distance_DA
_geom_hbond_angle_DHA
O12 H12 N1 0.98(2) 1.64(2) 2.6077(18) 166.4(16)
O22 H22 N2 1.02(2) 1.62(2) 2.6327(18) 176.4(15)
N3 H32 O11 0.92(2) 2.074(17) 2.988(2) 172.4(14)
N3 H31 O21 0.89(2) 2.078(16) 2.953(2) 168.9(14)

loop_
_geom_torsion_atom_site_label_1
_geom_torsion_atom_site_label_2
_geom_torsion_atom_site_label_3
_geom_torsion_atom_site_label_4
_geom_torsion
C16 C11 C12 C13 -0.7(2)
C17 C11 C12 C13 178.28(16)
C11 C12 C13 C14 0.3(3)
C12 C13 C14 C15 0.1(3)
C13 C14 C15 C16 -0.1(3)
C14 C15 C16 C11 -0.4(3)
C12 C11 C16 C15 0.8(2)
C17 C11 C16 C15 -178.27(15)
C12 C11 C17 O11 -176.38(16)
C16 C11 C17 O11 2.6(2)
C12 C11 C17 O12 2.9(2)
C16 C11 C17 O12 -178.10(15)
C26 C21 C22 C23 0.0(2)
C27 C21 C22 C23 -178.47(15)
C21 C22 C23 C24 0.3(3)
C22 C23 C24 C25 -0.3(3)
C23 C24 C25 C26 0.1(3)
C24 C25 C26 C21 0.1(2)
C22 C21 C26 C25 -0.2(2)
C27 C21 C26 C25 178.34(15)
C26 C21 C27 O21 1.0(3)
C22 C21 C27 O21 179.48(16)
C26 C21 C27 O22 -179.31(15)
C22 C21 C27 O22 -0.8(2)
C2 N2 C1 N3 178.02(15)
C2 N2 C1 N1 -1.6(2)
C4 N1 C1 N2 2.3(2)
C4 N1 C1 N3 -177.27(15)
C1 N2 C2 C3 -0.2(2)
N2 C2 C3 C4 1.0(3)
C1 N1 C4 C3 -1.4(2)
C2 C3 C4 N1 -0.1(2)
